data_2007355
loop_
_publ_author_name
'Liu-Gonzalez, Malva'
'Sanz-Ru\'iz, Francisco'
'Navarro-Martinez, Antonio'
'Garc\'ia de la Torre, Marta'
'Fustero-Lardies, Santos'

_publ_section_title 2-[(<i>Z</i>)-2-(<i>p</i>-Anisidino)-3,3,3-trifluoropropenyl]-4,4-dimethyl-2-oxazoline
_journal_issue 6
_journal_name_full 'Acta Crystallographica Section C'
_journal_page_first 875
_journal_page_last 877
_journal_paper_doi 10.1107/S0108270197017228
_journal_volume 54
_journal_year 1998
_chemical_formula_moiety 'C15 H17 F3 N2 O2'
_chemical_formula_structural 'C15 H17 F3 N2 O2'
_chemical_formula_sum 'C15 H17 F3 N2 O2'
_chemical_formula_weight 314.31
_chemical_name_systematic
;
 4,4-Dimethyl-2-[(Z)-(2-N-p-anisyl-3,3,3-trifluoro)propenyl]-2-oxazoline.
;
_space_group_IT_number 14
_symmetry_cell_setting monoclinic
_symmetry_space_group_name_Hall '-P 2yn'
_symmetry_space_group_name_H-M 'P 1 21/n 1'
_audit_creation_method SHELXL-97
_cell_angle_alpha 90.00
_cell_angle_beta 99.00(10)
_cell_angle_gamma 90.00
_cell_formula_units_Z 4
_cell_length_a 9.1090(10)
_cell_length_b 10.740(2)
_cell_length_c 16.0400(10)
_cell_measurement_reflns_used 25
_cell_measurement_temperature 293(2)
_cell_measurement_theta_max 11.41
_cell_measurement_theta_min 4.56
_cell_volume 1549.9(6)
_computing_cell_refinement 'MolEN ? (Fair, 1989)'
_computing_data_collection 'Enraf-Nonius CAD-4 diffractometer system'
_computing_data_reduction 'PROCESS in MolEN'
_computing_molecular_graphics 'ORTEP (Johnson, 1976) in MolEN'
_computing_publication_material
;
SHELXL93. Computer facilities: University of
Valencia
;
_computing_structure_refinement 'SHELXL97 (Sheldrick, 1997)'
_computing_structure_solution 'MULTAN11/82 ? (Main et al., 1982)'
_diffrn_ambient_temperature 293(2)
_diffrn_measured_fraction_theta_full 0.926
_diffrn_measured_fraction_theta_max 0.926
_diffrn_measurement_device_type 'Enraf-Nonius CAD-4 diffractometer'
_diffrn_measurement_method \w--2\q
_diffrn_radiation_monochromator graphite
_diffrn_radiation_source 'fine-focus sealed tube'
_diffrn_radiation_type MoK\a
_diffrn_radiation_wavelength 0.71073
_diffrn_reflns_av_R_equivalents 0.0780
_diffrn_reflns_av_sigmaI/netI 0.1000
_diffrn_reflns_limit_h_max 10
_diffrn_reflns_limit_h_min 0
_diffrn_reflns_limit_k_max 12
_diffrn_reflns_limit_k_min -12
_diffrn_reflns_limit_l_max 18
_diffrn_reflns_limit_l_min -19
_diffrn_reflns_number 5523
_diffrn_reflns_theta_full 25
_diffrn_reflns_theta_max 25
_diffrn_reflns_theta_min 2.29
_diffrn_standards_decay_% 1.6
_diffrn_standards_interval_count 200
_diffrn_standards_number 3
_exptl_absorpt_coefficient_mu 0.114
_exptl_absorpt_correction_type none
_exptl_crystal_colour colourless
_exptl_crystal_density_diffrn 1.347
_exptl_crystal_density_meas ?
_exptl_crystal_density_method 'not measured'
_exptl_crystal_description prismatic
_exptl_crystal_F_000 656
_exptl_crystal_size_max 0.23
_exptl_crystal_size_mid 0.19
_exptl_crystal_size_min 0.17
_refine_diff_density_max 0.137
_refine_diff_density_min -0.134
_refine_ls_extinction_method none
_refine_ls_goodness_of_fit_ref 0.878
_refine_ls_hydrogen_treatment H_atoms:_located_(\DF_map)/calculated
_refine_ls_matrix_type full
_refine_ls_number_parameters 206
_refine_ls_number_reflns 2665
_refine_ls_number_restraints 0
_refine_ls_restrained_S_all 0.878
_refine_ls_R_factor_all 0.1614
_refine_ls_R_factor_gt 0.0409
_refine_ls_shift/su_max 0.001
_refine_ls_shift/su_mean 0.000
_refine_ls_structure_factor_coef Fsqd
_refine_ls_weighting_details 'w = 1/[\s^2^(Fo^2^)+(0.0631P)^2^] where P=(Fo^2^+2Fc^2^)/3'
_refine_ls_weighting_scheme calc
_refine_ls_wR_factor_ref 0.1295
_reflns_number_gt 1069
_reflns_number_total 2665
_reflns_threshold_expression I>2\s(I)
_cod_data_source_file na1290.cif
_cod_data_source_block anv3
_cod_depositor_comments
;
The following automatic conversions were performed:

'_symmetry_cell_setting' value 'Monoclinic' changed to 'monoclinic'
according to /home/saulius/struct/CIF-dictionaries/cif_core.dic
dictionary named 'cif_core.dic' version 2.4.1 from 2010-06-29.

Automatic conversion script
Id: cif_fix_values 1715 2011-07-08 13:25:40Z adriana 

The following automatic conversions were performed:

'_exptl_crystal_density_meas' value 'none' was changed to '?' - the
value is perceived as not measured.

Automatic conversion script
Id: cif_fix_values 3008 2015-01-20 13:52:24Z robertas 

The following automatic conversions were performed:

'_refine_ls_weighting_scheme' value 'calc w =
1/[\s^2^(Fo^2^)+(0.0631P)^2^] where P=(Fo^2^+2Fc^2^)/3' was changed
to 'calc'. New tag '_refine_ls_weighting_details' was created. The
value of the new tag was set to 'w = 1/[\s^2^(Fo^2^)+(0.0631P)^2^]
where P=(Fo^2^+2Fc^2^)/3'.

Automatic conversion script
Id: cif_fix_values 3143 2015-03-26 13:38:13Z robertas 
;
_cod_original_cell_volume 1549.9(3)
_cod_original_sg_symbol_H-M 'P 21/n'
_cod_database_code 2007355

loop_
_symmetry_equiv_pos_as_xyz
'x, y, z'
'-x+1/2, y+1/2, -z+1/2'
'-x, -y, -z'
'x-1/2, -y-1/2, z-1/2'

loop_
_atom_site_label
_atom_site_fract_x
_atom_site_fract_y
_atom_site_fract_z
_atom_site_U_iso_or_equiv
_atom_site_adp_type
_atom_site_calc_flag
_atom_site_refinement_flags
_atom_site_occupancy
_atom_site_disorder_assembly
_atom_site_disorder_group
_atom_site_type_symbol
F1 1.1319(2) .27522(19) .41991(13) .0838(7) Uani d . 1 . . F
F2 .9770(2) .14210(19) .36213(13) .0850(7) Uani d . 1 . . F
F3 1.1004(2) .1077(2) .48411(13) .0891(7) Uani d . 1 . . F
O1 .8832(3) .5397(3) .11676(15) .1071(10) Uani d . 1 . . O
O2 .7491(3) .2112(2) .66575(13) .0743(7) Uani d . 1 . . O
N1 .8354(3) .3530(2) .43384(15) .0623(8) Uani d . 1 . . N
H1 .7711 .3897 .4593 .104(4) Uiso calc R 1 . . H
N2 .6802(3) .3566(2) .56613(15) .0554(7) Uani d . 1 . . N
C1 1.0006(6) .6101(4) .1012(3) .1260(18) Uani d . 1 . . C
H11 .9913 .6264 .0417 .104(4) Uiso calc R 1 . . H
H12 1.0915 .5659 .1195 .104(4) Uiso calc R 1 . . H
H13 1.0017 .6874 .1313 .104(4) Uiso calc R 1 . . H
C3 .9079(3) .2554(3) .47542(18) .0487(8) Uani d . 1 . . C
C4 1.0289(4) .1963(3) .4358(2) .0600(9) Uani d . 1 . . C
C5 .8780(3) .2121(3) .54930(18) .0541(8) Uani d . 1 . . C
H5 .9327 .1452 .5745 .104(4) Uiso calc R 1 . . H
C6 .7639(4) .2655(3) .59112(17) .0489(8) Uani d . 1 . . C
C7 .6375(4) .2836(4) .6986(2) .0687(10) Uani d . 1 . . C
H71 .6815 .3185 .7488 .104(4) Uiso d G 1 . . H
H72 .5581 .2259 .7084 .104(4) Uiso d G 1 . . H
C8 .5994(5) .5104(4) .6616(2) .0864(12) Uani d . 1 . . C
H81 .5618 .5666 .6168 .104(4) Uiso calc R 1 . . H
H82 .7029 .5273 .6803 .104(4) Uiso calc R 1 . . H
H83 .5453 .5216 .7078 .104(4) Uiso calc R 1 . . H
C9 .4223(4) .3532(4) .5898(2) .0805(11) Uani d . 1 . . C
H91 .3963 .4082 .5426 .104(4) Uiso calc R 1 . . H
H92 .3574 .3678 .6305 .104(4) Uiso calc R 1 . . H
H93 .4124 .2684 .5708 .104(4) Uiso calc R 1 . . H
C10 .5812(4) .3772(3) .62995(19) .0563(9) Uani d . 1 . . C
C21 .8775(4) .5000(4) .1971(2) .0640(10) Uani d . 1 . . C
C22 .9623(4) .5458(3) .2677(2) .0701(10) Uani d . 1 . . C
H22 1.0291 .6101 .2634 .104(4) Uiso calc R 1 . . H
C23 .9495(4) .4967(3) .34619(19) .0627(9) Uani d . 1 . . C
H23 1.0077 .5283 .3943 .104(4) Uiso calc R 1 . . H
C24 .8520(4) .4024(3) .35320(18) .0493(8) Uani d . 1 . . C
C25 .7634(4) .3589(3) .2815(2) .0627(9) Uani d . 1 . . C
H25 .6951 .2957 .2857 .104(4) Uiso calc R 1 . . H
C26 .7755(4) .4082(4) .2041(2) .0693(10) Uani d . 1 . . C
H26 .7143 .3793 .1562 .104(4) Uiso calc R 1 . . H

loop_
_atom_site_aniso_label
_atom_site_aniso_U_11
_atom_site_aniso_U_22
_atom_site_aniso_U_33
_atom_site_aniso_U_12
_atom_site_aniso_U_13
_atom_site_aniso_U_23
F1 .0607(13) .0868(15) .1126(16) .0021(12) .0408(12) .0124(12)
F2 .0896(15) .0982(16) .0742(13) .0127(13) .0347(11) -.0259(12)
F3 .0951(16) .0941(16) .0869(14) .0465(13) .0412(12) .0254(13)
O1 .110(2) .141(3) .0712(18) .010(2) .0180(16) .0453(18)
O2 .0898(17) .0846(17) .0565(14) .0255(14) .0370(13) .0205(12)
N1 .0735(19) .0625(17) .0584(16) .0195(16) .0340(15) .0115(14)
N2 .0658(18) .0555(16) .0508(15) .0085(15) .0271(14) .0044(13)
C1 .157(5) .127(4) .108(4) .011(4) .061(3) .055(3)
C3 .0507(19) .049(2) .0496(18) -.0009(17) .0169(15) -.0032(16)
C4 .064(2) .067(2) .053(2) .013(2) .0202(19) .0033(18)
C5 .058(2) .057(2) .0505(19) .0074(17) .0188(16) .0014(15)
C6 .060(2) .051(2) .0394(17) -.0025(18) .0183(15) .0016(16)
C7 .070(3) .087(3) .056(2) .001(2) .031(2) -.001(2)
C8 .098(3) .079(3) .091(3) .004(2) .041(2) -.015(2)
C9 .068(3) .095(3) .083(3) .005(2) .027(2) .004(2)
C10 .060(2) .059(2) .0545(19) .0069(18) .0242(17) .0011(17)
C21 .062(2) .087(3) .044(2) .019(2) .0125(19) .019(2)
C22 .069(3) .067(2) .076(3) -.006(2) .017(2) .022(2)
C23 .067(2) .064(2) .058(2) -.004(2) .0103(18) .0026(18)
C24 .0493(19) .056(2) .0457(19) .0068(17) .0183(17) .0082(16)
C25 .055(2) .065(2) .069(2) -.0052(19) .0114(19) -.002(2)
C26 .063(2) .092(3) .053(2) .001(2) .0060(19) -.003(2)

loop_
_atom_type_symbol
_atom_type_description
_atom_type_scat_dispersion_real
_atom_type_scat_dispersion_imag
_atom_type_scat_source
C C 0.0033 0.0016 'International Tables Vol C Tables 4.2.6.8 and 6.1.1.4'
H H 0.0000 0.0000 'International Tables Vol C Tables 4.2.6.8 and 6.1.1.4'
F F 0.0171 0.0103 'International Tables Vol C Tables 4.2.6.8 and 6.1.1.4'
N N 0.0061 0.0033 'International Tables Vol C Tables 4.2.6.8 and 6.1.1.4'
O O 0.0106 0.0060 'International Tables Vol C Tables 4.2.6.8 and 6.1.1.4'

loop_
_geom_angle_atom_site_label_1
_geom_angle_atom_site_label_2
_geom_angle_atom_site_label_3
_geom_angle
_geom_angle_publ_flag
C1 O1 C21 119.5(4) no
C6 O2 C7 105.2(3) yes
C3 N1 C24 128.3(2) yes
C3 N1 H1 115.8 no
C24 N1 H1 115.8 no
C6 N2 C10 107.3(2) no
O1 C1 H11 109.5 no
O1 C1 H12 109.5 no
H11 C1 H12 109.5 no
O1 C1 H13 109.5 no
H11 C1 H13 109.5 no
H12 C1 H13 109.5 no
C5 C3 N1 123.5(3) yes
C5 C3 C4 119.6(3) no
N1 C3 C4 116.9(3) no
F1 C4 F3 105.9(3) no
F1 C4 F2 105.9(3) no
F3 C4 F2 106.1(3) no
F1 C4 C3 113.8(3) no
F3 C4 C3 112.4(3) no
F2 C4 C3 112.2(3) no
C3 C5 C6 122.3(3) yes
C3 C5 H5 118.9 no
C6 C5 H5 118.9 no
N2 C6 O2 118.3(3) yes
N2 C6 C5 127.1(3) yes
O2 C6 C5 114.7(3) no
O2 C7 C10 105.7(2) no
O2 C7 H71 108(2) no
C10 C7 H71 115(2) no
O2 C7 H72 107.3 no
C10 C7 H72 111.0 no
H71 C7 H72 110.3 no
C10 C8 H81 109.5 no
C10 C8 H82 109.5 no
H81 C8 H82 109.5 no
C10 C8 H83 109.5 no
H81 C8 H83 109.5 no
H82 C8 H83 109.5 no
C10 C9 H91 109.5 no
C10 C9 H92 109.5 no
H91 C9 H92 109.5 no
C10 C9 H93 109.5 no
H91 C9 H93 109.5 no
H92 C9 H93 109.5 no
N2 C10 C9 109.0(3) no
N2 C10 C7 103.2(2) no
C9 C10 C7 112.9(3) no
N2 C10 C8 108.9(3) no
C9 C10 C8 110.5(3) no
C7 C10 C8 112.0(3) no
C22 C21 O1 124.9(4) yes
C22 C21 C26 119.7(3) no
O1 C21 C26 115.4(4) no
C21 C22 C23 120.1(3) no
C21 C22 H22 120.0 no
C23 C22 H22 120.0 no
C24 C23 C22 120.4(3) no
C24 C23 H23 119.8 no
C22 C23 H23 119.8 no
C23 C24 C25 119.1(3) yes
C23 C24 N1 120.9(3) no
C25 C24 N1 119.9(3) no
C26 C25 C24 120.3(3) no
C26 C25 H25 119.8 no
C24 C25 H25 119.8 no
C25 C26 C21 120.3(3) no
C25 C26 H26 119.8 no
C21 C26 H26 119.8 no

loop_
_geom_bond_atom_site_label_1
_geom_bond_atom_site_label_2
_geom_bond_site_symmetry_2
_geom_bond_distance
_geom_bond_publ_flag
F1 C4 . 1.319(4) yes
F2 C4 . 1.335(4) yes
F3 C4 . 1.332(4) yes
O1 C1 . 1.364(5) yes
O1 C21 . 1.365(4) yes
O2 C6 . 1.357(3) yes
O2 C7 . 1.443(4) yes
N1 C3 . 1.357(4) yes
N1 C24 . 1.428(4) yes
N1 H1 . .8600 no
N2 C6 . 1.266(4) yes
N2 C10 . 1.483(4) yes
C1 H11 . .9600 no
C1 H12 . .9600 no
C1 H13 . .9600 no
C3 C5 . 1.340(4) yes
C3 C4 . 1.497(4) no
C5 C6 . 1.441(4) yes
C5 H5 . .9300 no
C7 C10 . 1.519(5) no
C7 H71 . .92(3) no
C7 H72 . .9837 no
C8 C10 . 1.519(5) no
C8 H81 . .9600 no
C8 H82 . .9600 no
C8 H83 . .9600 no
C9 C10 . 1.511(5) no
C9 H91 . .9600 no
C9 H92 . .9600 no
C9 H93 . .9600 no
C21 C22 . 1.360(5) no
C21 C26 . 1.372(5) no
C22 C23 . 1.387(4) no
C22 H22 . .9300 no
C23 C24 . 1.363(4) no
C23 H23 . .9300 no
C24 C25 . 1.380(4) no
C25 C26 . 1.369(4) no
C25 H25 . .9300 no
C26 H26 . .9300 no

loop_
_geom_hbond_atom_site_label_D
_geom_hbond_atom_site_label_H
_geom_hbond_atom_site_label_A
_geom_hbond_site_symmetry_A
_geom_hbond_distance_DH
_geom_hbond_distance_HA
_geom_hbond_distance_DA
_geom_hbond_angle_DHA
_geom_hbond_publ_flag
N1 H1 N2 1_555 0.86 2.05 2.728(4) 135 yes
C5 H5 F3 1_555 0.93 2.30 2.668(4) 103 yes

loop_
_geom_torsion_atom_site_label_1
_geom_torsion_atom_site_label_2
_geom_torsion_atom_site_label_3
_geom_torsion_atom_site_label_4
_geom_torsion
_geom_torsion_publ_flag
C24 N1 C3 C5 -176.2(3) yes
C24 N1 C3 C4 4.8(5) no
C5 C3 C4 F1 -123.9(3) no
N1 C3 C4 F1 55.1(4) no
C5 C3 C4 F3 -3.6(5) no
N1 C3 C4 F3 175.4(3) no
C5 C3 C4 F2 115.9(3) no
N1 C3 C4 F2 -65.2(4) no
N1 C3 C5 C6 0.5(5) yes
C4 C3 C5 C6 179.4(3) no
C10 N2 C6 O2 -1.1(4) no
C10 N2 C6 C5 179.9(3) no
C7 O2 C6 N2 -2.8(4) no
C7 O2 C6 C5 176.4(3) yes
C3 C5 C6 N2 -0.4(5) no
C3 C5 C6 O2 -179.4(3) yes
C6 O2 C7 C10 5.2(4) no
C6 N2 C10 C9 -116.0(3) no
C6 N2 C10 C7 4.2(4) no
C6 N2 C10 C8 123.3(3) no
O2 C7 C10 N2 -5.7(4) no
O2 C7 C10 C9 111.9(3) no
O2 C7 C10 C8 -122.7(3) no
C1 O1 C21 C22 15.0(6) yes
C1 O1 C21 C26 -165.9(4) no
O1 C21 C22 C23 -178.7(3) no
C26 C21 C22 C23 2.3(5) no
C21 C22 C23 C24 0.0(5) no
C22 C23 C24 C25 -1.8(5) no
C22 C23 C24 N1 -178.6(3) no
C3 N1 C24 C23 -91.9(4) no
C3 N1 C24 C25 91.3(4) yes
C23 C24 C25 C26 1.3(5) no
N1 C24 C25 C26 178.1(3) no
C24 C25 C26 C21 1.0(5) no
C22 C21 C26 C25 -2.8(5) no
O1 C21 C26 C25 178.1(3) no

loop_
_cod_related_entry_id
_cod_related_entry_database
_cod_related_entry_code
1 ChemSpider 8862051
